data_2001290
loop_
_publ_author_name
'Lu, T.-H.'
'Tahirov, T. H.'
'Bin, C.-K.'
'Hsiao, C.-D.'
'Liu, Y.-L.'
'Lee, J.-C.'
'Chung, C.-S.'

_publ_section_title
;
 Structure of (2,5,8,11,14-pentaazapentadecane)copper(II) diperchlorate
 monohydrate
;
_journal_issue 10
_journal_name_full 'Acta Crystallographica Section C'
_journal_page_first 1747
_journal_page_last 1749
_journal_paper_doi 10.1107/S010827019300280X
_journal_volume 49
_journal_year 1993
_chemical_formula_moiety 'C10 H27 Cu1 N5 2+,(Cl1 O4)2 1-,H2 O1'
_chemical_formula_sum 'C10 H29 Cl2 Cu N5 O9'
_chemical_formula_weight 497.82
_space_group_crystal_system orthorhombic
_space_group_IT_number 61
_space_group_name_Hall '-P 2bc 2ac'
_space_group_name_H-M_alt 'P c a b'
_atom_type_scat_source IntTabIV
_cell_angle_alpha 90.
_cell_angle_beta 90.
_cell_angle_gamma 90.
_cell_formula_units_Z 8
_cell_length_a 14.506(2)
_cell_length_b 14.823(2)
_cell_length_c 19.243(2)
_cell_measurement_reflns_used 25
_cell_measurement_temperature 298(3)
_cell_measurement_theta_max 13.09
_cell_measurement_theta_min 9.76
_cell_volume 4137.7(9)
_diffrn_measurement_device AFC5R
_diffrn_measurement_method \q/2\q
_diffrn_radiation_type CuK\a
_diffrn_radiation_wavelength 1.54178
_diffrn_reflns_limit_h_max 16
_diffrn_reflns_limit_h_min 0
_diffrn_reflns_limit_k_max 16
_diffrn_reflns_limit_k_min 0
_diffrn_reflns_limit_l_max 21
_diffrn_reflns_limit_l_min 0
_diffrn_reflns_number 2622
_diffrn_reflns_theta_max 59
_diffrn_standards_decay_% .0
_diffrn_standards_interval_time 60
_diffrn_standards_number 3
_exptl_absorpt_coefficient_mu 4.37
_exptl_absorpt_correction_T_max 1.0
_exptl_absorpt_correction_T_min 0.845
_exptl_absorpt_correction_type ' empirical (\y-scan); North, Phillips & Mathews (1968)'
_exptl_crystal_colour Blue
_exptl_crystal_density_diffrn 1.602
_exptl_crystal_description Cubic
_exptl_crystal_size_max 0.32
_exptl_crystal_size_mid 0.30
_exptl_crystal_size_min 0.25
_refine_diff_density_max 0.47
_refine_diff_density_min -0.64
_refine_ls_extinction_coef 0.0510(10)
_refine_ls_goodness_of_fit_obs 10.44
_refine_ls_hydrogen_treatment refU
_refine_ls_number_parameters 332
_refine_ls_number_reflns 2285
_refine_ls_R_factor_obs 0.048
_refine_ls_shift/esd_max 2.621
_refine_ls_structure_factor_coef F
_refine_ls_weighting_scheme unit
_refine_ls_wR_factor_obs 0.049
_reflns_number_observed 2285
_reflns_number_total 2622
_reflns_observed_criterion I>=2.5\s(I)
_cod_data_source_file as1026.cif
_cod_data_source_block as1026_structure_1_of_1
_cod_depositor_comments
;
 Adding the atomic displacement parameter values after consulting the original
 publication.

 Antanas Vaitkus,
 2018-01-31

 Marking atoms 'O(1)', 'O(2)', 'O(3)', 'O(4)', 'O(5)', 'O(6)', 'O(7)' and
 'O(1')', 'O(2')', 'O(3')', 'O(4')', 'O(5')', 'O(6')', 'O(7')' as belonging
 to disorder group '1' and '2' with the occupancies of 0.85 and 0.15
 respectively after consulting the original publication.

 Antanas Vaitkus,
 2018-01-31
;
_cod_original_cell_volume 4137.8(9)
_cod_original_formula_sum 'C10 H29 Cl2 Cu1 N5 O9'
_cod_database_code 2001290

loop_
_space_group_symop_id
_space_group_symop_operation_xyz
1 x,y,z
2 -x,-y+1/2,z+1/2
3 x+1/2,-y,-z+1/2
4 -x+1/2,y+1/2,-z
5 -x,-y,-z
6 x,y+1/2,-z+1/2
7 -x+1/2,y,z+1/2
8 x+1/2,-y+1/2,z

loop_
_atom_site_label
_atom_site_fract_x
_atom_site_fract_y
_atom_site_fract_z
_atom_site_occupancy
_atom_site_disorder_group
_atom_site_B_iso_or_equiv
Cu .79752(6) .42343(5) .14013(4) 1 . 4.18(4)
Cl(1) .34695(14) .37818(12) .13877(10) 1 . 4.95(9)
Cl(2) .02194(13) .71319(12) .08738(10) 1 . 4.41(8)
O(1) .4021(12) .3697(12) .1949(7) 0.85 1 12.9(10)
O(2) .3611(8) .4554(6) .1033(7) 0.85 1 11.1(7)
O(3) .2561(5) .3886(8) .1599(5) 0.85 1 10.6(6)
O(4) .3507(10) .3006(7) .0977(7) 0.85 1 12.4(8)
O(5) .1163(5) .7252(7) .0809(6) 0.85 1 9.5(5)
O(6) -.0068(6) .6610(7) .0314(5) 0.85 1 11.2(6)
O(7) -.0321(7) .7863(6) .0842(5) 0.85 1 11.6(6)
O(8) -.0003(6) .6675(8) .1466(5) 1 . 11.7(7)
O(W) .5437(4) .5304(4) .0872(5) 1 . 10.9(5)
O(1') .429(5) .337(5) .120(5) 0.15 2 14(2)
O(2') .312(5) .308(4) .163(4) 0.15 2 14(4)
O(3') .388(4) .388(5) .077(2) 0.15 2 11(4)
O(4') .405(5) .418(5) .189(5) 0.15 2 7(5)
O(5') .022(2) .6217(18) .091(2) 0.15 2 4.4(15)
O(6') .057(4) .744(3) .035(3) 0.15 2 10(2)
O(7') .063(3) .752(3) .143(2) 0.15 2 8(2)
N(1) .9279(4) .3739(4) .1667(3) 1 . 4.5(3)
N(2) .7768(4) .4272(4) .2436(3) 1 . 4.6(3)
N(3) .6640(4) .3829(4) .1360(3) 1 . 4.7(3)
N(4) .7987(4) .3979(3) .0368(3) 1 . 4.1(2)
N(5) .8129(3) .5627(3) .1097(3) 1 . 4.2(2)
C(1) 1.0104(5) .4088(6) .1317(5) 1 . 6.5(5)
C(2) .9358(5) .3815(6) .2428(4) 1 . 6.2(4)
C(3) .8428(6) .3642(6) .2746(4) 1 . 6.4(4)
C(4) .6791(5) .4070(6) .2592(6) 1 . 6.2(4)
C(5) .6430(5) .3433(6) .2052(4) 1 . 6.3(4)
C(6) .6557(5) .3231(5) .0744(4) 1 . 5.5(3)
C(7) .7037(5) .3696(5) .0152(4) 1 . 5.3(3)
C(8) .8285(5) .4823(5) .0011(4) 1 . 5.3(4)
C(9) .7884(5) .5628(5) .0355(4) 1 . 5.0(3)
C(10) .7615(6) .6310(5) .1491(4) 1 . 6.4(4)
H(1W) .485 .494 .085 1 . ?
H(2W) .557 .581 .044 1 . ?
H(N1) .917 .313 .164 1 . ?
H(N2) .799 .482 .263 1 . ?
H(N3) .624 .435 .127 1 . ?
H(N4) .846 .355 .022 1 . ?
H(N5) .875 .583 .110 1 . ?
H(1) 1.079 .394 .153 1 . ?
H(2) 1.011 .484 .140 1 . ?
H(3) 1.006 .396 .081 1 . ?
H(4) .988 .344 .257 1 . ?
H(5) .957 .455 .252 1 . ?
H(6) .858 .380 .325 1 . ?
H(7) .825 .302 .263 1 . ?
H(8) .675 .382 .311 1 . ?
H(9) .639 .469 .256 1 . ?
H(10) .681 .275 .207 1 . ?
H(11) .571 .329 .212 1 . ?
H(12) .585 .310 .061 1 . ?
H(13) .686 .264 .092 1 . ?
H(14) .664 .435 .005 1 . ?
H(15) .716 .334 -.024 1 . ?
H(16) .816 .476 -.047 1 . ?
H(17) .897 .481 .002 1 . ?
H(18) .812 .612 .013 1 . ?
H(19) .718 .565 .034 1 . ?
H(20) .802 .622 .194 1 . ?
H(21) .775 .684 .126 1 . ?
H(22) .699 .610 .155 1 . ?

loop_
_geom_angle_atom_site_label_1
_geom_angle_atom_site_label_2
_geom_angle_atom_site_label_3
_geom_angle
_geom_angle_publ_flag
N(1) Cu N(2) 84.4(2) yes
N(1) Cu N(3) 140.2(2) yes
N(1) Cu N(4) 99.6(2) yes
N(1) Cu N(5) 108.0(2) yes
N(2) Cu N(3) 84.6(2) yes
N(2) Cu N(4) 167.8(2) yes
N(2) Cu N(5) 104.9(2) yes
N(3) Cu N(4) 85.1(2) yes
N(3) Cu N(5) 111.8(2) yes
N(4) Cu N(5) 84.9(2) yes
Cu N(1) C(1) 120.1(5) yes
Cu N(1) C(2) 106.7(4) yes
C(1) N(1) C(2) 111.4(6) yes
Cu N(2) C(3) 106.7(4) yes
Cu N(2) C(4) 109.7(4) yes
C(3) N(2) C(4) 114.5(6) yes
Cu N(3) C(5) 106.1(4) yes
Cu N(3) C(6) 106.6(4) yes
C(5) N(3) C(6) 117.5(6) yes
Cu N(4) C(7) 108.5(4) yes
Cu N(4) C(8) 107.3(4) yes
C(7) N(4) C(8) 111.9(5) yes
Cu N(5) C(9) 103.8(4) yes
Cu N(5) C(10) 117.9(4) yes
C(9) N(5) C(10) 112.1(5) yes
N(1) C(2) C(3) 108.7(6) yes
N(2) C(3) C(2) 108.2(6) yes
N(2) C(4) C(5) 108.8(6) yes
N(3) C(5) C(4) 107.4(6) yes
N(3) C(6) C(7) 107.1(6) yes
N(4) C(7) C(6) 110.2(5) yes
N(4) C(8) C(9) 110.9(5) yes
N(5) C(9) C(8) 109.7(5) yes

loop_
_geom_bond_atom_site_label_1
_geom_bond_atom_site_label_2
_geom_bond_distance
_geom_bond_publ_flag
Cu N(1) 2.092(5) yes
Cu N(2) 2.015(5) yes
Cu N(3) 2.030(5) yes
Cu N(4) 2.025(5) yes
Cu N(5) 2.157(5) yes
N(1) C(1) 1.467(9) yes
N(1) C(2) 1.474(9) yes
N(2) C(3) 1.460(10) yes
N(2) C(4) 1.480(9) yes
N(3) C(5) 1.490(10) yes
N(3) C(6) 1.484(9) yes
N(4) C(7) 1.499(9) yes
N(4) C(8) 1.491(9) yes
N(5) C(9) 1.471(8) yes
N(5) C(10) 1.470(10) yes
C(2) C(3) 1.500(10) yes
C(4) C(5) 1.500(10) yes
C(6) C(7) 1.500(10) yes
C(8) C(9) 1.480(10) yes
